data_9000067
loop_
_publ_author_name
'Traill, R. J.'
'Boyle, R. W.'

_publ_section_title
;
 Hawleyite, isometric cadmium sulphide, a new mineral
;
_journal_name_full 'American Mineralogist'
_journal_page_first 555
_journal_page_last 559
_journal_volume 40
_journal_year 1955
_chemical_formula_sum 'Cd S'
_chemical_name_mineral Hawleyite
_space_group_IT_number 216
_symmetry_space_group_name_Hall 'F -4 2 3'
_symmetry_space_group_name_H-M 'F -4 3 m'
_cell_angle_alpha 90
_cell_angle_beta 90
_cell_angle_gamma 90
_cell_length_a 5.818
_cell_length_b 5.818
_cell_length_c 5.818
_cell_formula_units_Z 4
_cell_volume 196.934
_exptl_crystal_density_diffrn 4.873
_cod_database_code 9000067
_database_code_amcsd 0000070

loop_
_symmetry_equiv_pos_as_xyz
x,y,z
x,1/2+y,1/2+z
1/2+x,y,1/2+z
1/2+x,1/2+y,z
-z,x,-y
-z,1/2+x,1/2-y
1/2-z,x,1/2-y
1/2-z,1/2+x,-y
-y,z,-x
-y,1/2+z,1/2-x
1/2-y,z,1/2-x
1/2-y,1/2+z,-x
-x,y,-z
-x,1/2+y,1/2-z
1/2-x,y,1/2-z
1/2-x,1/2+y,-z
x,-z,-y
x,1/2-z,1/2-y
1/2+x,-z,1/2-y
1/2+x,1/2-z,-y
z,-y,-x
z,1/2-y,1/2-x
1/2+z,-y,1/2-x
1/2+z,1/2-y,-x
y,-x,-z
y,1/2-x,1/2-z
1/2+y,-x,1/2-z
1/2+y,1/2-x,-z
x,z,y
x,1/2+z,1/2+y
1/2+x,z,1/2+y
1/2+x,1/2+z,y
z,y,x
z,1/2+y,1/2+x
1/2+z,y,1/2+x
1/2+z,1/2+y,x
y,x,z
y,1/2+x,1/2+z
1/2+y,x,1/2+z
1/2+y,1/2+x,z
-z,-x,y
-z,1/2-x,1/2+y
1/2-z,-x,1/2+y
1/2-z,1/2-x,y
-y,-z,x
-y,1/2-z,1/2+x
1/2-y,-z,1/2+x
1/2-y,1/2-z,x
-x,-y,z
-x,1/2-y,1/2+z
1/2-x,-y,1/2+z
1/2-x,1/2-y,z
z,-x,-y
z,1/2-x,1/2-y
1/2+z,-x,1/2-y
1/2+z,1/2-x,-y
y,-z,-x
y,1/2-z,1/2-x
1/2+y,-z,1/2-x
1/2+y,1/2-z,-x
x,-y,-z
x,1/2-y,1/2-z
1/2+x,-y,1/2-z
1/2+x,1/2-y,-z
-x,z,-y
-x,1/2+z,1/2-y
1/2-x,z,1/2-y
1/2-x,1/2+z,-y
-z,y,-x
-z,1/2+y,1/2-x
1/2-z,y,1/2-x
1/2-z,1/2+y,-x
-y,x,-z
-y,1/2+x,1/2-z
1/2-y,x,1/2-z
1/2-y,1/2+x,-z
-x,-z,y
-x,1/2-z,1/2+y
1/2-x,-z,1/2+y
1/2-x,1/2-z,y
-z,-y,x
-z,1/2-y,1/2+x
1/2-z,-y,1/2+x
1/2-z,1/2-y,x
-y,-x,z
-y,1/2-x,1/2+z
1/2-y,-x,1/2+z
1/2-y,1/2-x,z
z,x,y
z,1/2+x,1/2+y
1/2+z,x,1/2+y
1/2+z,1/2+x,y
y,z,x
y,1/2+z,1/2+x
1/2+y,z,1/2+x
1/2+y,1/2+z,x

loop_
_atom_site_label
_atom_site_fract_x
_atom_site_fract_y
_atom_site_fract_z
Cd 0.00000 0.00000 0.00000
S 0.25000 0.25000 0.25000

loop_
_citation_author_citation_id
_citation_author_name
2 'Wyckoff, R. W. G.'

loop_
_citation_id
_citation_coordinate_linkage
_citation_title
_citation_country
_citation_page_first
_citation_page_last
_citation_year
_citation_journal_abbrev
_citation_journal_volume
_citation_journal_issue
_citation_journal_id_ASTM
_citation_journal_id_ISSN
_citation_book_title
_citation_book_publisher
_citation_book_publisher_city
_citation_book_id_ISBN
_citation_special_details
2 yes
;Crystal Structures
;
US 85 237 1963 'Crystal Structures' 1 . . . . 'Interscience Publishers' 'New York, London, Sydney' .
;The Wyckoff, R. W. G. book contains republication of the atomic coordinates
of this structure.
;

loop_
_cod_related_entry_id
_cod_related_entry_database
_cod_related_entry_code
_cod_related_entry_description
1 AMCSD 0000070 .
2 AMCSD 0011517 .
3 Wikidata Q411830 hawleyite
